data_4107860
loop_
_publ_author_name
'Shaobin Miao'
'Scott M. Brombosz'
'Paul V. R. Schleyer'
'Judy I. Wu'
'Stephen Barlow'
'Seth R. Marder'
'Kenneth I. Hardcastle'
'Uwe H. F. Bunz'

_publ_section_title
;
 AreN,N-Dihydrodiazatetracene Derivatives Antiaromatic?
;
_journal_name_full 'Journal of the American Chemical Society'
_journal_page_first 7339
_journal_page_last 7344
_journal_paper_doi 10.1021/ja077614p
_journal_volume 130
_journal_year 2008
_chemical_formula_moiety 'C16 H10 N2'
_chemical_formula_sum 'C16 H10 N2'
_chemical_formula_weight 230.26
_chemical_name_systematic
;

 ?

;
_space_group_IT_number 14
_symmetry_cell_setting monoclinic
_symmetry_space_group_name_Hall '-P 2ybc'
_symmetry_space_group_name_H-M 'P 1 21/c 1'
_atom_sites_solution_hydrogens geom
_atom_sites_solution_primary direct
_atom_sites_solution_secondary difmap
_audit_creation_method SHELXL-97
_cell_angle_alpha 90.00
_cell_angle_beta 95.230(2)
_cell_angle_gamma 90.00
_cell_formula_units_Z 4
_cell_length_a 7.0690(2)
_cell_length_b 8.4360(3)
_cell_length_c 18.5219(6)
_cell_measurement_reflns_used 1779
_cell_measurement_temperature 173(2)
_cell_measurement_theta_max 65.47
_cell_measurement_theta_min 2.40
_cell_volume 1099.94(6)
_computing_cell_refinement 'Bruker SMART'
_computing_data_collection 'Bruker SMART'
_computing_data_reduction 'Bruker SAINT'
_computing_molecular_graphics 'Bruker SHELXTL'
_computing_publication_material 'Bruker SHELXTL'
_computing_structure_refinement 'SHELXL-97 (Sheldrick, 1997)'
_computing_structure_solution 'SHELXS-97 (Sheldrick, 1990)'
_diffrn_ambient_temperature 173(2)
_diffrn_measured_fraction_theta_full 0.904
_diffrn_measured_fraction_theta_max 0.904
_diffrn_measurement_device_type 'CCD area detector'
_diffrn_measurement_method 'phi and omega scans'
_diffrn_radiation_monochromator graphite
_diffrn_radiation_source 'fine-focus sealed tube'
_diffrn_radiation_type CuK\a
_diffrn_radiation_wavelength 1.54178
_diffrn_reflns_av_R_equivalents 0.0189
_diffrn_reflns_av_sigmaI/netI 0.0180
_diffrn_reflns_limit_h_max 8
_diffrn_reflns_limit_h_min -8
_diffrn_reflns_limit_k_max 9
_diffrn_reflns_limit_k_min -9
_diffrn_reflns_limit_l_max 21
_diffrn_reflns_limit_l_min -19
_diffrn_reflns_number 5792
_diffrn_reflns_theta_full 66.71
_diffrn_reflns_theta_max 66.71
_diffrn_reflns_theta_min 4.79
_exptl_absorpt_coefficient_mu 0.651
_exptl_absorpt_correction_T_max 0.9201
_exptl_absorpt_correction_T_min 0.7946
_exptl_absorpt_correction_type multi-scan
_exptl_absorpt_process_details 'SADABS 2007'
_exptl_crystal_colour orange
_exptl_crystal_density_diffrn 1.390
_exptl_crystal_description plate
_exptl_crystal_F_000 480
_exptl_crystal_size_max 0.37
_exptl_crystal_size_mid 0.37
_exptl_crystal_size_min 0.13
_refine_diff_density_max 0.207
_refine_diff_density_min -0.146
_refine_diff_density_rms 0.034
_refine_ls_extinction_method none
_refine_ls_goodness_of_fit_ref 1.038
_refine_ls_hydrogen_treatment refall
_refine_ls_matrix_type full
_refine_ls_number_parameters 203
_refine_ls_number_reflns 1759
_refine_ls_number_restraints 0
_refine_ls_restrained_S_all 1.038
_refine_ls_R_factor_all 0.0541
_refine_ls_R_factor_gt 0.0395
_refine_ls_shift/su_max 0.000
_refine_ls_shift/su_mean 0.000
_refine_ls_structure_factor_coef Fsqd
_refine_ls_weighting_details 'calc w=1/[\s^2^(Fo^2^)+(0.0806P)^2^+0.0789P] where P=(Fo^2^+2Fc^2^)/3'
_refine_ls_weighting_scheme calc
_refine_ls_wR_factor_gt 0.1152
_refine_ls_wR_factor_ref 0.1280
_reflns_number_gt 1269
_reflns_number_total 1759
_reflns_threshold_expression >2sigma(I)
_cod_data_source_file ja077614p-file003.cif
_cod_data_source_block 7
_cod_database_code 4107860

loop_
_symmetry_equiv_pos_as_xyz
'x, y, z'
'-x, y+1/2, -z+1/2'
'-x, -y, -z'
'x, -y-1/2, z-1/2'

loop_
_atom_site_label
_atom_site_type_symbol
_atom_site_fract_x
_atom_site_fract_y
_atom_site_fract_z
_atom_site_U_iso_or_equiv
_atom_site_adp_type
_atom_site_occupancy
_atom_site_symmetry_multiplicity
_atom_site_calc_flag
C1 C 0.9858(2) 0.28850(16) 0.53324(8) 0.0429(4) Uani 1 1 d
C2 C 1.0001(3) 0.37580(19) 0.59967(9) 0.0513(5) Uani 1 1 d
C3 C 1.1661(3) 0.44412(18) 0.62437(9) 0.0543(5) Uani 1 1 d
C4 C 1.3287(3) 0.43251(18) 0.58526(10) 0.0552(5) Uani 1 1 d
C5 C 1.3227(3) 0.35287(18) 0.52135(10) 0.0508(4) Uani 1 1 d
C6 C 1.1499(2) 0.27861(16) 0.49280(8) 0.0421(4) Uani 1 1 d
C7 C 0.9788(2) 0.12970(16) 0.40583(8) 0.0386(4) Uani 1 1 d
C8 C 0.9652(2) 0.04684(16) 0.33992(8) 0.0409(4) Uani 1 1 d
C9 C 0.7992(2) -0.03049(16) 0.31468(8) 0.0406(4) Uani 1 1 d
C10 C 0.7814(3) -0.11614(18) 0.24732(9) 0.0473(4) Uani 1 1 d
C11 C 0.6172(3) -0.19045(18) 0.22412(9) 0.0517(5) Uani 1 1 d
C12 C 0.4594(3) -0.18718(18) 0.26619(10) 0.0528(5) Uani 1 1 d
C13 C 0.4686(2) -0.10816(19) 0.32992(10) 0.0487(4) Uani 1 1 d
C14 C 0.6373(2) -0.02549(17) 0.35662(8) 0.0411(4) Uani 1 1 d
C15 C 0.6486(2) 0.05899(17) 0.42098(8) 0.0417(4) Uani 1 1 d
C16 C 0.8161(2) 0.13701(16) 0.44683(8) 0.0390(4) Uani 1 1 d
H2 H 0.888(3) 0.379(2) 0.6249(11) 0.065(6) Uiso 1 1 d
H3 H 1.172(3) 0.507(2) 0.6699(11) 0.059(5) Uiso 1 1 d
H4 H 1.446(3) 0.479(2) 0.6046(11) 0.069(6) Uiso 1 1 d
H5 H 1.440(3) 0.341(2) 0.4938(10) 0.063(5) Uiso 1 1 d
H8 H 1.072(2) 0.0453(18) 0.3120(9) 0.048(5) Uiso 1 1 d
H10 H 0.901(3) -0.121(2) 0.2206(11) 0.071(6) Uiso 1 1 d
H11 H 0.608(3) -0.251(2) 0.1771(12) 0.072(6) Uiso 1 1 d
H12 H 0.334(3) -0.242(2) 0.2482(10) 0.058(5) Uiso 1 1 d
H13 H 0.364(3) -0.105(2) 0.3594(10) 0.058(5) Uiso 1 1 d
H15 H 0.542(2) 0.0661(17) 0.4485(9) 0.042(4) Uiso 1 1 d
N1 N 0.82142(19) 0.21830(14) 0.51063(7) 0.0442(4) Uani 1 1 d
N2 N 1.14557(18) 0.20038(14) 0.42960(7) 0.0440(4) Uani 1 1 d

loop_
_atom_site_aniso_label
_atom_site_aniso_U_11
_atom_site_aniso_U_22
_atom_site_aniso_U_33
_atom_site_aniso_U_23
_atom_site_aniso_U_13
_atom_site_aniso_U_12
C1 0.0539(9) 0.0352(8) 0.0373(9) 0.0055(6) -0.0081(7) 0.0007(6)
C2 0.0656(11) 0.0474(9) 0.0394(10) -0.0014(7) -0.0041(8) -0.0011(8)
C3 0.0744(12) 0.0436(9) 0.0414(9) -0.0018(7) -0.0144(9) -0.0020(8)
C4 0.0619(11) 0.0413(9) 0.0575(11) 0.0006(7) -0.0223(9) -0.0045(8)
C5 0.0510(10) 0.0427(8) 0.0558(11) -0.0006(7) -0.0113(8) -0.0033(7)
C6 0.0489(9) 0.0330(7) 0.0419(9) 0.0039(6) -0.0094(7) 0.0015(6)
C7 0.0419(8) 0.0338(7) 0.0384(8) 0.0053(6) -0.0059(6) 0.0019(6)
C8 0.0437(8) 0.0409(8) 0.0373(8) 0.0007(6) -0.0009(7) 0.0022(6)
C9 0.0483(9) 0.0339(7) 0.0374(8) 0.0046(6) -0.0079(7) 0.0034(6)
C10 0.0579(10) 0.0429(9) 0.0389(9) -0.0010(6) -0.0070(7) 0.0029(7)
C11 0.0665(11) 0.0421(9) 0.0428(10) -0.0016(6) -0.0157(8) 0.0027(7)
C12 0.0576(10) 0.0420(9) 0.0539(10) 0.0014(7) -0.0211(8) -0.0040(8)
C13 0.0475(9) 0.0458(9) 0.0506(10) 0.0039(7) -0.0082(8) -0.0026(7)
C14 0.0462(8) 0.0354(7) 0.0391(8) 0.0060(6) -0.0098(7) 0.0011(6)
C15 0.0432(8) 0.0423(8) 0.0384(8) 0.0045(6) -0.0015(7) 0.0001(6)
C16 0.0466(8) 0.0356(7) 0.0332(8) 0.0046(6) -0.0051(6) 0.0018(6)
N1 0.0509(8) 0.0434(7) 0.0372(7) -0.0002(5) -0.0023(6) -0.0013(6)
N2 0.0440(7) 0.0420(7) 0.0444(8) -0.0003(5) -0.0046(6) -0.0010(5)

loop_
_atom_type_symbol
_atom_type_description
_atom_type_scat_dispersion_real
_atom_type_scat_dispersion_imag
_atom_type_scat_source
C C 0.0181 0.0091 'International Tables Vol C Tables 4.2.6.8 and 6.1.1.4'
H H 0.0000 0.0000 'International Tables Vol C Tables 4.2.6.8 and 6.1.1.4'
N N 0.0311 0.0180 'International Tables Vol C Tables 4.2.6.8 and 6.1.1.4'

loop_
_geom_angle_atom_site_label_1
_geom_angle_atom_site_label_2
_geom_angle_atom_site_label_3
_geom_angle
N1 C1 C2 119.26(16)
N1 C1 C6 121.99(13)
C2 C1 C6 118.75(15)
C3 C2 C1 120.17(17)
C3 C2 H2 123.8(12)
C1 C2 H2 116.0(12)
C2 C3 C4 121.22(16)
C2 C3 H3 118.8(11)
C4 C3 H3 119.9(11)
C5 C4 C3 121.16(16)
C5 C4 H4 119.0(12)
C3 C4 H4 119.8(12)
C4 C5 C6 119.75(18)
C4 C5 H5 121.6(11)
C6 C5 H5 118.7(11)
N2 C6 C5 119.23(15)
N2 C6 C1 121.83(13)
C5 C6 C1 118.93(15)
N2 C7 C8 119.30(14)
N2 C7 C16 121.54(13)
C8 C7 C16 119.15(13)
C9 C8 C7 121.13(15)
C9 C8 H8 119.9(10)
C7 C8 H8 118.9(10)
C8 C9 C10 122.26(15)
C8 C9 C14 119.60(14)
C10 C9 C14 118.14(14)
C11 C10 C9 120.84(17)
C11 C10 H10 123.4(12)
C9 C10 H10 115.7(12)
C10 C11 C12 120.74(15)
C10 C11 H11 119.7(12)
C12 C11 H11 119.5(12)
C13 C12 C11 120.78(16)
C13 C12 H12 118.5(10)
C11 C12 H12 120.7(10)
C12 C13 C14 120.96(17)
C12 C13 H13 122.0(11)
C14 C13 H13 117.1(11)
C15 C14 C13 121.97(15)
C15 C14 C9 119.51(14)
C13 C14 C9 118.52(14)
C14 C15 C16 121.12(15)
C14 C15 H15 120.6(10)
C16 C15 H15 118.2(10)
N1 C16 C15 119.24(14)
N1 C16 C7 121.29(13)
C15 C16 C7 119.46(13)
C1 N1 C16 116.67(14)
C6 N2 C7 116.65(14)

loop_
_geom_bond_atom_site_label_1
_geom_bond_atom_site_label_2
_geom_bond_distance
C1 N1 1.337(2)
C1 C2 1.430(2)
C1 C6 1.439(2)
C2 C3 1.349(2)
C2 H2 0.96(2)
C3 C4 1.417(3)
C3 H3 0.993(19)
C4 C5 1.358(3)
C4 H4 0.96(2)
C5 C6 1.431(2)
C5 H5 1.017(19)
C6 N2 1.342(2)
C7 N2 1.358(2)
C7 C8 1.402(2)
C7 C16 1.436(2)
C8 C9 1.386(2)
C8 H8 0.955(16)
C9 C10 1.437(2)
C9 C14 1.441(2)
C10 C11 1.355(2)
C10 H10 1.02(2)
C11 C12 1.418(3)
C11 H11 1.01(2)
C12 C13 1.352(2)
C12 H12 1.025(19)
C13 C14 1.430(2)
C13 H13 0.960(19)
C14 C15 1.385(2)
C15 C16 1.400(2)
C15 H15 0.948(17)
C16 N1 1.3637(19)

loop_
_geom_torsion_atom_site_label_1
_geom_torsion_atom_site_label_2
_geom_torsion_atom_site_label_3
_geom_torsion_atom_site_label_4
_geom_torsion
N1 C1 C2 C3 178.31(14)
C6 C1 C2 C3 -1.5(2)
C1 C2 C3 C4 0.5(2)
C2 C3 C4 C5 0.4(2)
C3 C4 C5 C6 -0.2(2)
C4 C5 C6 N2 179.95(13)
C4 C5 C6 C1 -0.8(2)
N1 C1 C6 N2 1.1(2)
C2 C1 C6 N2 -179.12(13)
N1 C1 C6 C5 -178.21(13)
C2 C1 C6 C5 1.6(2)
N2 C7 C8 C9 178.26(12)
C16 C7 C8 C9 -1.4(2)
C7 C8 C9 C10 179.95(12)
C7 C8 C9 C14 0.2(2)
C8 C9 C10 C11 -179.97(14)
C14 C9 C10 C11 -0.2(2)
C9 C10 C11 C12 -0.8(2)
C10 C11 C12 C13 0.8(2)
C11 C12 C13 C14 0.1(2)
C12 C13 C14 C15 178.62(13)
C12 C13 C14 C9 -1.1(2)
C8 C9 C14 C15 1.2(2)
C10 C9 C14 C15 -178.59(12)
C8 C9 C14 C13 -179.10(13)
C10 C9 C14 C13 1.14(19)
C13 C14 C15 C16 178.93(13)
C9 C14 C15 C16 -1.3(2)
C14 C15 C16 N1 -179.71(12)
C14 C15 C16 C7 0.2(2)
N2 C7 C16 N1 1.5(2)
C8 C7 C16 N1 -178.92(12)
N2 C7 C16 C15 -178.43(13)
C8 C7 C16 C15 1.19(19)
C2 C1 N1 C16 179.86(12)
C6 C1 N1 C16 -0.33(19)
C15 C16 N1 C1 179.02(12)
C7 C16 N1 C1 -0.86(19)
C5 C6 N2 C7 178.78(12)
C1 C6 N2 C7 -0.49(19)
C8 C7 N2 C6 179.67(12)
C16 C7 N2 C6 -0.71(19)

loop_
_cod_related_entry_id
_cod_related_entry_database
_cod_related_entry_code
1 ChemSpider 87489
